data_4133801
loop_
_publ_author_name
'Jiang, Yan-Long'
'Yu, Hai-Xin'
'Li, Yong'
'Qu, Pei'
'Han, Yi-Xin'
'Chen, Jia-Hua'
'Yang, Zhen'

_publ_section_title
;
 Asymmetric Total Synthesis of Pre-schisanartanin C.
;
_journal_name_full 'Journal of the American Chemical Society'
_journal_paper_doi 10.1021/jacs.9b11872
_journal_year 2019
_chemical_absolute_configuration rm
_chemical_formula_moiety 'C44 H58 F2 O7 Si'
_chemical_formula_sum 'C44 H58 F2 O7 Si'
_chemical_formula_weight 764.99
_space_group_crystal_system tetragonal
_space_group_IT_number 92
_space_group_name_Hall 'P 4abw 2nw'
_space_group_name_H-M_alt 'P 41 21 2'
_atom_sites_solution_hydrogens geom
_atom_sites_solution_primary dual
_audit_creation_date 2019-07-22
_audit_creation_method
;
Olex2 1.3-alpha
(compiled 2019.07.11 svn.r3635 for OlexSys, GUI svn.r5848)
;
_cell_angle_alpha 90
_cell_angle_beta 90
_cell_angle_gamma 90
_cell_formula_units_Z 8
_cell_length_a 14.44180(10)
_cell_length_b 14.44180(10)
_cell_length_c 40.0130(8)
_cell_measurement_reflns_used 17990
_cell_measurement_temperature 180.00(10)
_cell_measurement_theta_max 26.3920
_cell_measurement_theta_min 2.0050
_cell_volume 8345.33(19)
_computing_molecular_graphics 'Olex2 1.3-alpha (Dolomanov et al., 2009)'
_computing_publication_material 'Olex2 1.3-alpha (Dolomanov et al., 2009)'
_computing_structure_refinement 'ShelXL 2018/3 (Sheldrick, 2015)'
_computing_structure_solution 'ShelXT 2018/3 (Sheldrick, 2015)'
_diffrn_ambient_temperature 180.00(10)
_diffrn_measured_fraction_theta_full 1.000
_diffrn_measured_fraction_theta_max 1.000
_diffrn_measurement_device 'four-circle diffractometer'
_diffrn_measurement_device_type 'XtaLAB AFC12 (RINC): Kappa single'
_diffrn_radiation_type MoK\a
_diffrn_radiation_wavelength 0.71073
_diffrn_reflns_av_R_equivalents 0.0397
_diffrn_reflns_av_unetI/netI 0.0345
_diffrn_reflns_Laue_measured_fraction_full 1.000
_diffrn_reflns_Laue_measured_fraction_max 1.000
_diffrn_reflns_limit_h_max 18
_diffrn_reflns_limit_h_min -14
_diffrn_reflns_limit_k_max 18
_diffrn_reflns_limit_k_min -16
_diffrn_reflns_limit_l_max 35
_diffrn_reflns_limit_l_min -51
_diffrn_reflns_number 57092
_diffrn_reflns_point_group_measured_fraction_full 1.000
_diffrn_reflns_point_group_measured_fraction_max 0.999
_diffrn_reflns_theta_full 25.242
_diffrn_reflns_theta_max 27.484
_diffrn_reflns_theta_min 1.739
_exptl_absorpt_coefficient_mu 0.113
_exptl_absorpt_correction_T_max 1.00000
_exptl_absorpt_correction_T_min 0.65657
_exptl_absorpt_correction_type multi-scan
_exptl_absorpt_process_details
;
CrysAlisPro 1.171.39.29a (Rigaku Oxford Diffraction, 2015)
Empirical absorption correction using spherical harmonics,
 implemented in SCALE3 ABSPACK scaling algorithm.
;
_exptl_crystal_colour colorless
_exptl_crystal_density_diffrn 1.218
_exptl_crystal_description block
_exptl_crystal_F_000 3280
_exptl_crystal_size_max 0.3
_exptl_crystal_size_mid 0.2
_exptl_crystal_size_min 0.15
_refine_diff_density_max 0.301
_refine_diff_density_min -0.249
_refine_diff_density_rms 0.043
_refine_ls_abs_structure_details
;
 Flack x determined using 2357 quotients [(I+)-(I-)]/[(I+)+(I-)]
 (Parsons, Flack and Wagner, Acta Cryst. B69 (2013) 249-259).
;
_refine_ls_abs_structure_Flack -0.02(5)
_refine_ls_extinction_method none
_refine_ls_goodness_of_fit_ref 1.035
_refine_ls_hydrogen_treatment constr
_refine_ls_matrix_type full
_refine_ls_number_parameters 687
_refine_ls_number_reflns 9568
_refine_ls_number_restraints 560
_refine_ls_restrained_S_all 1.063
_refine_ls_R_factor_all 0.0884
_refine_ls_R_factor_gt 0.0675
_refine_ls_shift/su_max 0.004
_refine_ls_shift/su_mean 0.000
_refine_ls_structure_factor_coef Fsqd
_refine_ls_weighting_details 'w=1/[\s^2^(Fo^2^)+(0.1048P)^2^+2.3213P] where P=(Fo^2^+2Fc^2^)/3'
_refine_ls_weighting_scheme calc
_refine_ls_wR_factor_gt 0.1790
_refine_ls_wR_factor_ref 0.1928
_reflns_Friedel_coverage 0.745
_reflns_Friedel_fraction_full 1.000
_reflns_Friedel_fraction_max 0.999
_reflns_number_gt 7232
_reflns_number_total 9568
_reflns_threshold_expression 'I > 2\s(I)'
_cod_data_source_file ja9b11872_si_003.cif
_cod_data_source_block 3
_cod_original_cell_volume 8345.3(2)
_cod_database_code 4133801
_shelx_shelxl_version_number 2018/3
_shelx_space_group_comment
;
The symmetry employed for this shelxl refinement is uniquely defined
by the following loop, which should always be used as a source of
symmetry information in preference to the above space-group names.
They are only intended as comments.
;
_olex2_refinement_description
;
1. Fixed Uiso
 At 1.2 times of:
  All C(H) groups, All C(H,H) groups
 At 1.5 times of:
  All C(H,H,H) groups
2. Restrained distances
 C67-C4 = C77-C44
 1.54 with sigma of 0.02
 C48-C16 = C71-C78
 1.54 with sigma of 0.02
 C163-C159 = C108-C133 = C164-C138 = C159-C108 = C133-C164 = C138-C163 = C132-
 C20 = C32-C37 = C18-C27 = C20-C32 = C37-C18 = C27-C132
 1.4 with sigma of 0.01
 C112-C115 \\sim C161-C118
 with sigma of 0.02
 C130-C112 \\sim C161-C130
 with sigma of 0.02
 O127-C128 \\sim O145-C139
 with sigma of 0.02
 O145-C158 \\sim O127-C19
 with sigma of 0.02
 C19-C128 \\sim C139-C158
 with sigma of 0.02
3. Uiso/Uaniso restraints and constraints
C4 \\sim C67 \\sim C44 \\sim C77 \\sim C2 \\sim C62 \\sim C9 \\sim C39 \\sim
C16 \\sim C71 \\sim C48 \\sim C78 \\sim C66 \\sim C88 \\sim C101 \\sim C68
\\sim Si93 \\sim Si13 \\sim O15 \\sim O29 \\sim O31 \\sim O7: within 1.7A with
sigma of 0.01 and sigma for terminal atoms of 0.02 within 1.7A
C153 \\sim C122: within 1.7A with sigma of 0.01 and sigma for terminal atoms of
0.02 within 1.7A
C2 \\sim C62: within 1.7A with sigma of 0.01 and sigma for terminal atoms of
0.01 within 1.7A
C161 \\sim C118 \\sim C115 \\sim C112 \\sim C130 \\sim C128 \\sim C139 \\sim
O127 \\sim O145 \\sim C19 \\sim C158 \\sim C159 \\sim C108 \\sim C132 \\sim C20
\\sim C32 \\sim C37 \\sim C18 \\sim C164 \\sim C138 \\sim C27 \\sim C163 \\sim
C133 \\sim C138 \\sim F25: within 1.7A with sigma of 0.01 and sigma for
terminal atoms of 0.02 within 1.7A
4. Same fragment restrains
{O127, C19, C27, C18, C37, C32, C20, C132} sigma for 1-2: 0.01, 1-3: 0.01
as in
{O145, C158, C159, C163, C138, C164, C133, C108}
5. Others
 Sof(H13C)=Sof(C118)=Sof(H11A)=Sof(H11B)=Sof(H11C)=Sof(C161)=Sof(H161)=
 Sof(C139)=Sof(H13D)=Sof(H13E)=Sof(O145)=Sof(C158)=Sof(H15D)=Sof(H15E)=
 Sof(C159)=Sof(H159)=Sof(C163)=Sof(H163)=Sof(C138)=Sof(C164)=Sof(H164)=
 Sof(C133)=Sof(H133)=Sof(C108)=Sof(F25)=1-FVAR(1)
 Sof(H130)=Sof(C112)=Sof(H112)=Sof(C115)=Sof(H11D)=Sof(H11E)=Sof(H11F)=
 Sof(O127)=Sof(C19)=Sof(H19A)=Sof(H19B)=Sof(C27)=Sof(H27)=Sof(C18)=Sof(H18)=
 Sof(C37)=Sof(C32)=Sof(H32)=Sof(C20)=Sof(H20)=Sof(C132)=Sof(C128)=Sof(H12D)=
 Sof(H12E)=Sof(F33)=FVAR(1)
 Sof(O15)=Sof(O7)=Sof(Si13)=Sof(C4)=Sof(H4A)=Sof(H4B)=Sof(H4C)=Sof(C2)=
 Sof(H2A)=Sof(H2B)=Sof(H2C)=Sof(C9)=Sof(H9A)=Sof(H9B)=Sof(H9C)=Sof(C16)=
 Sof(H16A)=Sof(H16B)=Sof(H16C)=Sof(C101)=Sof(H10A)=Sof(H10B)=Sof(H10C)=Sof(C88)=
 Sof(H88A)=Sof(H88B)=Sof(H88C)=Sof(C67)=Sof(C48)=1-FVAR(2)
 Sof(Si93)=Sof(C44)=Sof(H44A)=Sof(H44B)=Sof(H44C)=Sof(C62)=Sof(H62A)=Sof(H62B)=
 Sof(H62C)=Sof(C39)=Sof(H39A)=Sof(H39B)=Sof(H39C)=Sof(C71)=Sof(H71A)=Sof(H71B)=
 Sof(H71C)=Sof(C66)=Sof(H66A)=Sof(H66B)=Sof(H66C)=Sof(C68)=Sof(H68A)=Sof(H68B)=
 Sof(H68C)=Sof(C77)=Sof(C78)=Sof(O29)=Sof(O31)=FVAR(2)
 Fixed Uiso: H92(0) H94(0)
6.a Ternary CH refined with riding coordinates:
 C92(H92), C94(H94), C99(H99), C161(H161), C112(H112)
6.b Secondary CH2 refined with riding coordinates:
 C80(H80A,H80B), C57(H57A,H57B), C70(H70A,H70B), C59(H59A,H59B), C134(H13A,
 H13B), C139(H13D,H13E), C158(H15D,H15E), C19(H19A,H19B), C128(H12D,H12E)
6.c Me refined with riding coordinates:
 C4(H4A,H4B,H4C), C2(H2A,H2B,H2C), C9(H9A,H9B,H9C), C16(H16A,H16B,H16C),
 C101(H10A,H10B,H10C), C88(H88A,H88B,H88C), C44(H44A,H44B,H44C), C62(H62A,H62B,
 H62C), C39(H39A,H39B,H39C), C71(H71A,H71B,H71C), C66(H66A,H66B,H66C), C68(H68A,
 H68B,H68C), C118(H11A,H11B,H11C), C115(H11D,H11E,H11F)
6.d Aromatic/amide H refined with riding coordinates:
 C147(H147), C155(H155), C117(H117), C168(H168), C130(H13C), C130(H130),
 C159(H159), C163(H163), C164(H164), C133(H133), C27(H27), C18(H18), C32(H32),
 C20(H20)
6.e Fitted hexagon refined as free rotating group:
 C69(C147,C155,C110,C117,C168)
6.f Idealised Me refined as rotating group:
 C149(H14A,H14B,H14C), C153(H15A,H15B,H15C), C120(H12A,H12B,H12C)
6.g :
 C166(H166)
;
_olex2_submission_special_instructions 'No special instructions were received'

loop_
_space_group_symop_operation_xyz
'x, y, z'
'-x, -y, z+1/2'
'-y+1/2, x+1/2, z+1/4'
'y+1/2, -x+1/2, z+3/4'
'-x+1/2, y+1/2, -z+1/4'
'x+1/2, -y+1/2, -z+3/4'
'y, x, -z'
'-y, -x, -z+1/2'

loop_
_atom_site_label
_atom_site_type_symbol
_atom_site_fract_x
_atom_site_fract_y
_atom_site_fract_z
_atom_site_U_iso_or_equiv
_atom_site_adp_type
_atom_site_occupancy
_atom_site_site_symmetry_order
_atom_site_calc_flag
_atom_site_refinement_flags_posn
_atom_site_refinement_flags_adp
_atom_site_refinement_flags_occupancy
_atom_site_disorder_assembly
_atom_site_disorder_group
O15 O 0.1843(13) 0.4853(12) 0.5391(5) 0.051(4) Uani 0.216(5) 1 d . U P A 2
O7 O 0.0938(16) 0.6195(18) 0.5085(7) 0.058(4) Uani 0.216(5) 1 d . U P A 2
Si13 Si 0.1365(9) 0.5122(6) 0.5035(2) 0.070(2) Uani 0.216(5) 1 d . U P A 2
C4 C 0.291(3) 0.611(3) 0.4717(8) 0.088(6) Uani 0.216(5) 1 d D U P A 2
H4A H 0.310467 0.622161 0.494856 0.132 Uiso 0.216(5) 1 calc R U P A 2
H4B H 0.345350 0.605657 0.457365 0.132 Uiso 0.216(5) 1 calc R U P A 2
H4C H 0.252721 0.663498 0.464154 0.132 Uiso 0.216(5) 1 calc R U P A 2
C2 C 0.335(2) 0.464(2) 0.4783(7) 0.102(5) Uani 0.216(5) 1 d . U P A 2
H2A H 0.322839 0.397578 0.479005 0.152 Uiso 0.216(5) 1 calc R U P A 2
H2B H 0.380636 0.477310 0.460666 0.152 Uiso 0.216(5) 1 calc R U P A 2
H2C H 0.360092 0.484441 0.499884 0.152 Uiso 0.216(5) 1 calc R U P A 2
C9 C 0.210(3) 0.518(2) 0.4327(5) 0.096(7) Uani 0.216(5) 1 d . U P A 2
H9A H 0.173296 0.462452 0.428311 0.144 Uiso 0.216(5) 1 calc R U P A 2
H9B H 0.174989 0.573114 0.426312 0.144 Uiso 0.216(5) 1 calc R U P A 2
H9C H 0.267618 0.515273 0.419522 0.144 Uiso 0.216(5) 1 calc R U P A 2
C16 C -0.009(3) 0.430(2) 0.5247(9) 0.086(8) Uani 0.216(5) 1 d D U P A 2
H16A H -0.030595 0.492745 0.530784 0.129 Uiso 0.216(5) 1 calc R U P A 2
H16B H -0.063012 0.391544 0.519445 0.129 Uiso 0.216(5) 1 calc R U P A 2
H16C H 0.024645 0.403415 0.543535 0.129 Uiso 0.216(5) 1 calc R U P A 2
C101 C 0.084(2) 0.3378(17) 0.4863(7) 0.087(6) Uani 0.216(5) 1 d . U P A 2
H10A H 0.125384 0.336207 0.466897 0.131 Uiso 0.216(5) 1 calc R U P A 2
H10B H 0.116498 0.312483 0.505833 0.131 Uiso 0.216(5) 1 calc R U P A 2
H10C H 0.028841 0.300613 0.481743 0.131 Uiso 0.216(5) 1 calc R U P A 2
C88 C 0.002(3) 0.4784(19) 0.4607(8) 0.105(7) Uani 0.216(5) 1 d . U P A 2
H88A H -0.016156 0.542563 0.465165 0.157 Uiso 0.216(5) 1 calc R U P A 2
H88B H 0.043625 0.476692 0.441315 0.157 Uiso 0.216(5) 1 calc R U P A 2
H88C H -0.052985 0.441107 0.456107 0.157 Uiso 0.216(5) 1 calc R U P A 2
C67 C 0.234(2) 0.523(2) 0.4700(6) 0.078(4) Uani 0.216(5) 1 d D U P A 2
C48 C 0.056(3) 0.437(3) 0.4933(8) 0.075(5) Uani 0.216(5) 1 d D U P A 2
Si93 Si 0.18651(16) 0.53107(11) 0.49949(4) 0.0443(4) Uani 0.784(5) 1 d . U P A 1
C44 C 0.3491(7) 0.6308(8) 0.4801(2) 0.116(3) Uani 0.784(5) 1 d D U P A 1
H44A H 0.315707 0.685377 0.488192 0.175 Uiso 0.784(5) 1 calc R U P A 1
H44B H 0.385929 0.604379 0.498322 0.175 Uiso 0.784(5) 1 calc R U P A 1
H44C H 0.390227 0.648756 0.461706 0.175 Uiso 0.784(5) 1 calc R U P A 1
C62 C 0.3320(8) 0.4752(7) 0.4553(3) 0.125(3) Uani 0.784(5) 1 d . U P A 1
H62A H 0.288396 0.428310 0.447189 0.188 Uiso 0.784(5) 1 calc R U P A 1
H62B H 0.373164 0.493847 0.436988 0.188 Uiso 0.784(5) 1 calc R U P A 1
H62C H 0.368866 0.449471 0.473604 0.188 Uiso 0.784(5) 1 calc R U P A 1
C39 C 0.2363(6) 0.6077(7) 0.43681(17) 0.095(2) Uani 0.784(5) 1 d . U P A 1
H39A H 0.201472 0.662180 0.444290 0.143 Uiso 0.784(5) 1 calc R U P A 1
H39B H 0.285757 0.627225 0.421595 0.143 Uiso 0.784(5) 1 calc R U P A 1
H39C H 0.194515 0.565120 0.425155 0.143 Uiso 0.784(5) 1 calc R U P A 1
C71 C 0.0181(6) 0.4382(6) 0.5074(3) 0.072(2) Uani 0.784(5) 1 d D U P A 1
H71A H 0.035776 0.435222 0.531068 0.108 Uiso 0.784(5) 1 calc R U P A 1
H71B H -0.016318 0.495522 0.503275 0.108 Uiso 0.784(5) 1 calc R U P A 1
H71C H -0.021043 0.384873 0.501933 0.108 Uiso 0.784(5) 1 calc R U P A 1
C66 C 0.1531(7) 0.3410(5) 0.49156(18) 0.084(2) Uani 0.784(5) 1 d . U P A 1
H66A H 0.171278 0.335767 0.515083 0.125 Uiso 0.784(5) 1 calc R U P A 1
H66B H 0.109746 0.291172 0.485974 0.125 Uiso 0.784(5) 1 calc R U P A 1
H66C H 0.208197 0.336106 0.477372 0.125 Uiso 0.784(5) 1 calc R U P A 1
C68 C 0.0787(7) 0.4411(6) 0.44873(19) 0.098(3) Uani 0.784(5) 1 d . U P A 1
H68A H 0.134813 0.439940 0.434951 0.147 Uiso 0.784(5) 1 calc R U P A 1
H68B H 0.039713 0.387753 0.443117 0.147 Uiso 0.784(5) 1 calc R U P A 1
H68C H 0.044438 0.498402 0.444459 0.147 Uiso 0.784(5) 1 calc R U P A 1
C77 C 0.2792(6) 0.5582(7) 0.46755(16) 0.0666(17) Uani 0.784(5) 1 d D U P A 1
C78 C 0.1055(6) 0.4365(5) 0.48561(16) 0.0666(17) Uani 0.784(5) 1 d D U P A 1
O55 O 0.1560(2) 0.35680(17) 0.58950(7) 0.0548(7) Uani 1 1 d . . . . .
O84 O 0.2593(2) 0.24140(19) 0.59664(8) 0.0591(7) Uani 1 1 d . . . . .
O100 O 0.0596(3) 0.8233(2) 0.53986(10) 0.0809(10) Uani 1 1 d . . . . .
O79 O 0.1932(3) 0.8162(2) 0.51238(9) 0.0783(10) Uani 1 1 d . . . . .
F53 F -0.0783(4) 0.0311(2) 0.53176(11) 0.1368(19) Uani 1 1 d . . . . .
C90 C 0.2461(3) 0.5545(2) 0.56421(8) 0.0439(8) Uani 1 1 d . . . . .
C80 C 0.0548(3) 0.6339(2) 0.59542(10) 0.0471(8) Uani 1 1 d . . . . .
H80A H 0.099425 0.675468 0.606716 0.057 Uiso 1 1 calc R U . . .
H80B H -0.005032 0.638672 0.607394 0.057 Uiso 1 1 calc R U . . .
C92 C 0.1956(2) 0.5203(2) 0.59599(8) 0.0397(7) Uani 1 1 d . . . . .
H92 H 0.221042 0.559122 0.614535 0.000 Uiso 1 1 calc R U . . .
C89 C 0.1852(3) 0.2678(3) 0.58729(9) 0.0501(9) Uani 1 1 d . . . . .
C94 C 0.0414(3) 0.6668(2) 0.55915(10) 0.0503(9) Uani 1 1 d . . . . .
H94 H 0.001316 0.620018 0.547736 0.000 Uiso 1 1 calc R U . . .
C95 C 0.1332(4) 0.7786(3) 0.52792(11) 0.0591(11) Uani 1 1 d . . . . .
C99 C 0.2210(3) 0.4201(2) 0.60540(9) 0.0474(9) Uani 1 1 d . . . . .
H99 H 0.285006 0.406315 0.597262 0.057 Uiso 1 1 calc R U . . .
C42 C 0.2170(3) 0.4048(3) 0.64169(11) 0.0548(10) Uani 1 1 d . . . . .
C45 C 0.1299(3) 0.6759(2) 0.53845(9) 0.0477(9) Uani 1 1 d . . . . .
C57 C 0.0900(3) 0.5341(3) 0.59777(11) 0.0506(9) Uani 1 1 d . . . . .
H57A H 0.061406 0.498028 0.579455 0.061 Uiso 1 1 calc R U . . .
H57B H 0.067772 0.507458 0.619101 0.061 Uiso 1 1 calc R U . . .
C70 C 0.3513(3) 0.5479(3) 0.56797(10) 0.0559(10) Uani 1 1 d . . . . .
H70A H 0.367434 0.482081 0.571804 0.067 Uiso 1 1 calc R U . . .
H70B H 0.379680 0.566347 0.546457 0.067 Uiso 1 1 calc R U . . .
C69 C 0.11328(19) 0.20724(15) 0.57228(7) 0.0561(10) Uani 1 1 d G . . . .
C147 C 0.0226(2) 0.23680(16) 0.56754(9) 0.0816(16) Uani 1 1 d G . . . .
H147 H 0.004984 0.297638 0.573943 0.098 Uiso 1 1 calc R U . . .
C155 C -0.04218(19) 0.1774(2) 0.55343(10) 0.102(2) Uani 1 1 d G . . . .
H155 H -0.104136 0.197563 0.550190 0.123 Uiso 1 1 calc R U . . .
C110 C -0.0164(2) 0.0883(2) 0.54406(9) 0.095(2) Uani 1 1 d G . . . .
C117 C 0.0743(3) 0.05878(15) 0.54880(8) 0.0784(16) Uani 1 1 d G . . . .
H117 H 0.091945 -0.002055 0.542403 0.094 Uiso 1 1 calc R U . . .
C168 C 0.13911(19) 0.11823(17) 0.56291(7) 0.0618(11) Uani 1 1 d G . . . .
H168 H 0.201066 0.098020 0.566156 0.074 Uiso 1 1 calc R U . . .
C59 C 0.2219(3) 0.6556(2) 0.55623(9) 0.0457(8) Uani 1 1 d . . . . .
H59A H 0.222084 0.690479 0.577534 0.055 Uiso 1 1 calc R U . . .
H59B H 0.272353 0.681179 0.542265 0.055 Uiso 1 1 calc R U . . .
C166 C 0.2171(4) 0.3948(3) 0.67072(12) 0.0679(13) Uani 1 1 d . . . . .
H166 H 0.217286 0.386688 0.694282 0.082 Uiso 1 1 calc R U . . .
C134 C 0.3959(3) 0.6049(4) 0.59548(12) 0.0709(13) Uani 1 1 d . . . . .
H13A H 0.379128 0.670887 0.592620 0.085 Uiso 1 1 calc R U . . .
H13B H 0.372396 0.584119 0.617477 0.085 Uiso 1 1 calc R U . . .
C122 C -0.0075(4) 0.7634(3) 0.55522(12) 0.0709(13) Uani 1 1 d . U . . .
C119 C 0.5002(4) 0.5947(5) 0.59453(17) 0.0872(17) Uani 1 1 d . . . . .
C149 C 0.5354(5) 0.5133(6) 0.6133(2) 0.116(2) Uani 1 1 d . . . . .
H14A H 0.526309 0.523281 0.637322 0.174 Uiso 1 1 calc R U . . .
H14B H 0.601526 0.505104 0.608694 0.174 Uiso 1 1 calc R U . . .
H14C H 0.501569 0.457719 0.606339 0.174 Uiso 1 1 calc R U . . .
C130 C 0.5557(4) 0.6516(6) 0.5781(2) 0.124(3) Uani 1 1 d D U . . .
H13C H 0.620224 0.642920 0.581530 0.149 Uiso 0.676(5) 1 calc R U P B 2
H130 H 0.614453 0.628905 0.571249 0.149 Uiso 0.324(5) 1 calc R U P B 1
C153 C -0.0366(7) 0.8097(5) 0.58723(17) 0.137(3) Uani 1 1 d . U . C 2
H15A H 0.016529 0.813654 0.602380 0.206 Uiso 1 1 calc R U . C 2
H15B H -0.085962 0.773479 0.597801 0.206 Uiso 1 1 calc R U . C 2
H15C H -0.059443 0.872178 0.582341 0.206 Uiso 1 1 calc R U . C 2
C120 C -0.0871(5) 0.7550(5) 0.5297(2) 0.114(2) Uani 1 1 d . . . . .
H12A H -0.112091 0.816673 0.524943 0.171 Uiso 1 1 calc R U . . .
H12B H -0.136073 0.715767 0.539025 0.171 Uiso 1 1 calc R U . . .
H12C H -0.063609 0.727281 0.509054 0.171 Uiso 1 1 calc R U . . .
C118 C 0.5583(13) 0.7117(16) 0.5190(5) 0.189(6) Uani 0.676(5) 1 d D U P B 2
H11A H 0.534920 0.650786 0.512293 0.284 Uiso 0.676(5) 1 calc R U P B 2
H11B H 0.534538 0.758976 0.503644 0.284 Uiso 0.676(5) 1 calc R U P B 2
H11C H 0.626114 0.711524 0.518268 0.284 Uiso 0.676(5) 1 calc R U P B 2
C161 C 0.5271(11) 0.7327(10) 0.5533(5) 0.146(4) Uani 0.676(5) 1 d D U P B 2
H161 H 0.457860 0.735133 0.552912 0.175 Uiso 0.676(5) 1 calc R U P B 2
C139 C 0.5625(7) 0.8306(10) 0.5658(5) 0.143(3) Uani 0.676(5) 1 d D U P B 2
H13D H 0.540690 0.880108 0.550615 0.172 Uiso 0.676(5) 1 calc R U P B 2
H13E H 0.538897 0.843608 0.588571 0.172 Uiso 0.676(5) 1 calc R U P B 2
O145 O 0.6593(5) 0.8268(6) 0.5659(3) 0.146(3) Uani 0.676(5) 1 d D U P B 2
C158 C 0.6957(8) 0.9138(8) 0.5723(4) 0.134(3) Uani 0.676(5) 1 d D U P B 2
H15D H 0.662020 0.958500 0.558042 0.160 Uiso 0.676(5) 1 calc R U P B 2
H15E H 0.760856 0.913396 0.564611 0.160 Uiso 0.676(5) 1 calc R U P B 2
C159 C 0.6763(14) 0.8958(10) 0.6333(4) 0.134(3) Uani 0.676(5) 1 d D U P B 2
H159 H 0.663539 0.831796 0.630413 0.161 Uiso 0.676(5) 1 calc R U P B 2
C163 C 0.6757(9) 0.9328(9) 0.6649(4) 0.150(4) Uani 0.676(5) 1 d D U P B 2
H163 H 0.663680 0.894273 0.683680 0.180 Uiso 0.676(5) 1 calc R U P B 2
C138 C 0.6928(9) 1.0267(9) 0.6694(4) 0.142(4) Uani 0.676(5) 1 d D U P B 2
C164 C 0.7033(10) 1.0822(10) 0.6417(4) 0.140(4) Uani 0.676(5) 1 d D U P B 2
H164 H 0.706343 1.147480 0.644266 0.168 Uiso 0.676(5) 1 calc R U P B 2
C133 C 0.7092(7) 1.0440(7) 0.6105(4) 0.122(3) Uani 0.676(5) 1 d D U P B 2
H133 H 0.723205 1.082384 0.591893 0.147 Uiso 0.676(5) 1 calc R U P B 2
C108 C 0.6951(11) 0.9496(7) 0.6056(4) 0.126(3) Uani 0.676(5) 1 d D U P B 2
C112 C 0.532(2) 0.7486(16) 0.5698(8) 0.134(4) Uani 0.324(5) 1 d D U P B 1
H112 H 0.466348 0.756880 0.561942 0.160 Uiso 0.324(5) 1 calc R U P B 1
C115 C 0.6049(19) 0.761(2) 0.5422(9) 0.140(6) Uani 0.324(5) 1 d D U P B 1
H11D H 0.600422 0.823619 0.532907 0.210 Uiso 0.324(5) 1 calc R U P B 1
H11E H 0.666751 0.751541 0.551608 0.210 Uiso 0.324(5) 1 calc R U P B 1
H11F H 0.593987 0.715542 0.524385 0.210 Uiso 0.324(5) 1 calc R U P B 1
O127 O 0.6542(9) 0.8031(11) 0.6073(5) 0.135(4) Uani 0.324(5) 1 d D U P B 1
C19 C 0.678(3) 0.8699(16) 0.6312(5) 0.137(4) Uani 0.324(5) 1 d D U P B 1
H19A H 0.733024 0.847007 0.643478 0.165 Uiso 0.324(5) 1 calc R U P B 1
H19B H 0.626678 0.874359 0.647426 0.165 Uiso 0.324(5) 1 calc R U P B 1
C27 C 0.696(2) 1.0379(13) 0.6401(5) 0.129(4) Uani 0.324(5) 1 d D U P B 1
H27 H 0.675227 1.031853 0.662558 0.155 Uiso 0.324(5) 1 calc R U P B 1
C18 C 0.7231(16) 1.1238(13) 0.6281(6) 0.130(4) Uani 0.324(5) 1 d D U P B 1
H18 H 0.724471 1.175494 0.642773 0.156 Uiso 0.324(5) 1 calc R U P B 1
C37 C 0.7484(14) 1.1350(12) 0.5951(6) 0.123(4) Uani 0.324(5) 1 d D U P B 1
C32 C 0.7502(13) 1.0585(12) 0.5742(5) 0.119(4) Uani 0.324(5) 1 d D U P B 1
H32 H 0.769530 1.064682 0.551614 0.143 Uiso 0.324(5) 1 calc R U P B 1
C20 C 0.7238(14) 0.9740(12) 0.5864(5) 0.122(4) Uani 0.324(5) 1 d D U P B 1
H20 H 0.722996 0.922320 0.571693 0.147 Uiso 0.324(5) 1 calc R U P B 1
C132 C 0.698(2) 0.9613(13) 0.6195(5) 0.123(4) Uani 0.324(5) 1 d D U P B 1
C128 C 0.5599(12) 0.8155(18) 0.5987(8) 0.127(4) Uani 0.324(5) 1 d D U P B 1
H12D H 0.549608 0.880343 0.591586 0.152 Uiso 0.324(5) 1 calc R U P B 1
H12E H 0.520636 0.803464 0.618510 0.152 Uiso 0.324(5) 1 calc R U P B 1
F25 F 0.6880(8) 1.0589(9) 0.6983(4) 0.227(5) Uani 0.676(5) 1 d . U P B 2
F33 F 0.7769(15) 1.2176(11) 0.5833(5) 0.172(7) Uani 0.324(5) 1 d . . P B 1
O29 O 0.2273(3) 0.4978(3) 0.53618(11) 0.0413(9) Uani 0.784(5) 1 d . U P A 1
O31 O 0.1285(3) 0.6271(5) 0.50741(17) 0.0438(11) Uani 0.784(5) 1 d . U P A 1

loop_
_atom_site_aniso_label
_atom_site_aniso_U_11
_atom_site_aniso_U_22
_atom_site_aniso_U_33
_atom_site_aniso_U_23
_atom_site_aniso_U_13
_atom_site_aniso_U_12
O15 0.065(8) 0.041(6) 0.047(6) -0.021(5) -0.022(7) 0.013(7)
O7 0.082(10) 0.048(7) 0.043(6) -0.020(5) -0.034(8) 0.023(8)
Si13 0.096(5) 0.063(4) 0.051(3) -0.018(3) -0.028(4) 0.028(4)
C4 0.091(12) 0.129(13) 0.044(10) -0.005(12) 0.014(10) 0.007(13)
C2 0.135(11) 0.114(11) 0.056(9) 0.016(10) 0.044(10) 0.060(10)
C9 0.172(17) 0.080(13) 0.037(9) 0.011(9) 0.002(11) 0.044(13)
C16 0.103(17) 0.064(13) 0.090(16) -0.028(14) -0.032(14) 0.002(13)
C101 0.122(14) 0.067(11) 0.072(10) -0.039(9) -0.043(11) 0.025(11)
C88 0.148(17) 0.075(13) 0.090(13) -0.029(11) -0.073(13) 0.020(13)
C67 0.098(8) 0.088(8) 0.047(7) -0.003(7) 0.007(7) 0.022(8)
C48 0.101(9) 0.062(7) 0.062(8) -0.021(7) -0.032(8) 0.020(8)
Si93 0.0552(11) 0.0449(8) 0.0328(6) -0.0103(6) -0.0129(7) 0.0074(7)
C44 0.101(6) 0.188(9) 0.060(4) -0.003(5) 0.017(4) -0.052(6)
C62 0.142(7) 0.120(6) 0.114(6) 0.024(6) 0.050(6) 0.062(6)
C39 0.117(6) 0.114(6) 0.054(3) 0.017(4) -0.003(4) 0.008(5)
C71 0.067(5) 0.065(4) 0.083(6) -0.015(5) -0.025(4) -0.011(4)
C66 0.123(6) 0.054(3) 0.074(4) -0.013(3) -0.010(4) 0.009(4)
C68 0.135(7) 0.082(5) 0.076(4) -0.008(4) -0.055(5) -0.021(5)
C77 0.070(4) 0.092(5) 0.038(3) -0.005(3) 0.005(3) 0.011(4)
C78 0.093(4) 0.057(3) 0.050(3) -0.016(3) -0.028(3) 0.003(4)
O55 0.0659(18) 0.0355(13) 0.0629(16) -0.0044(12) -0.0215(13) 0.0036(12)
O84 0.0589(18) 0.0435(15) 0.0748(18) -0.0035(14) 0.0022(15) 0.0107(13)
O100 0.108(3) 0.0423(16) 0.092(2) 0.0009(17) -0.011(2) 0.0204(18)
O79 0.098(3) 0.0611(19) 0.075(2) 0.0221(17) -0.015(2) -0.0079(19)
F53 0.203(5) 0.0630(18) 0.144(3) 0.009(2) -0.098(3) -0.048(2)
C90 0.056(2) 0.0428(19) 0.0331(15) -0.0097(14) -0.0079(15) 0.0082(15)
C80 0.0442(19) 0.0403(18) 0.057(2) -0.0032(16) -0.0025(16) 0.0043(15)
C92 0.0471(19) 0.0325(16) 0.0395(16) -0.0037(13) -0.0103(15) 0.0031(13)
C89 0.071(3) 0.0358(18) 0.0432(19) -0.0010(15) 0.0017(19) 0.0011(18)
C94 0.057(2) 0.0384(19) 0.055(2) -0.0082(16) -0.0174(18) 0.0096(16)
C95 0.083(3) 0.042(2) 0.052(2) -0.0004(18) -0.022(2) 0.005(2)
C99 0.052(2) 0.0381(18) 0.052(2) -0.0031(16) -0.0141(17) 0.0056(15)
C42 0.065(2) 0.0398(19) 0.060(2) 0.0026(17) -0.011(2) 0.0098(17)
C45 0.070(2) 0.0360(17) 0.0372(17) -0.0076(14) -0.0131(17) 0.0080(17)
C57 0.0445(19) 0.0408(18) 0.066(2) 0.0016(18) -0.0088(18) -0.0001(16)
C70 0.059(2) 0.062(2) 0.046(2) 0.0003(18) 0.0097(18) 0.0201(19)
C69 0.083(3) 0.0366(19) 0.049(2) 0.0048(16) -0.009(2) -0.0039(19)
C147 0.098(4) 0.043(2) 0.104(4) -0.002(2) -0.045(3) -0.001(2)
C155 0.112(5) 0.061(3) 0.133(5) 0.003(3) -0.068(4) -0.005(3)
C110 0.158(6) 0.049(3) 0.078(3) 0.014(2) -0.053(4) -0.033(3)
C117 0.138(5) 0.044(2) 0.054(2) -0.003(2) 0.000(3) -0.017(3)
C168 0.100(3) 0.037(2) 0.049(2) 0.0000(17) 0.013(2) -0.007(2)
C59 0.059(2) 0.0391(18) 0.0394(17) -0.0044(14) -0.0034(16) 0.0036(16)
C166 0.098(4) 0.050(2) 0.055(2) 0.003(2) -0.009(2) 0.021(2)
C134 0.047(2) 0.095(4) 0.071(3) -0.016(3) 0.001(2) 0.003(2)
C122 0.090(3) 0.059(3) 0.063(3) 0.004(2) -0.001(2) 0.036(2)
C119 0.056(3) 0.106(4) 0.100(4) -0.011(4) -0.009(3) 0.012(3)
C149 0.079(4) 0.138(6) 0.131(6) 0.022(5) -0.037(4) 0.011(4)
C130 0.049(3) 0.135(6) 0.188(7) 0.011(5) 0.008(4) -0.001(3)
C153 0.235(9) 0.079(4) 0.097(4) 0.006(4) 0.038(5) 0.086(5)
C120 0.090(4) 0.109(5) 0.143(6) 0.031(4) -0.042(4) 0.034(4)
C118 0.143(12) 0.227(15) 0.197(14) 0.052(13) 0.013(11) 0.010(11)
C161 0.079(5) 0.140(7) 0.220(9) 0.017(7) 0.000(7) -0.002(5)
C139 0.078(5) 0.128(6) 0.224(8) 0.032(7) -0.008(6) -0.012(5)
O145 0.074(4) 0.135(5) 0.230(7) 0.030(6) -0.006(5) 0.006(4)
C158 0.070(5) 0.110(6) 0.220(8) 0.037(7) -0.006(6) -0.007(5)
C159 0.080(5) 0.111(7) 0.212(8) 0.040(6) 0.005(6) 0.001(6)
C163 0.090(6) 0.142(7) 0.217(9) 0.039(7) 0.019(7) 0.002(6)
C138 0.068(5) 0.140(7) 0.220(9) 0.028(8) 0.007(7) 0.014(6)
C164 0.068(5) 0.116(7) 0.236(9) 0.028(7) -0.003(6) 0.005(7)
C133 0.059(4) 0.099(5) 0.209(8) 0.042(5) -0.007(5) 0.004(4)
C108 0.057(4) 0.112(5) 0.210(8) 0.042(6) 0.005(6) 0.003(4)
C112 0.070(6) 0.122(7) 0.209(9) 0.009(8) -0.004(8) -0.018(6)
C115 0.095(10) 0.126(11) 0.199(13) 0.046(11) 0.014(11) -0.003(10)
O127 0.070(6) 0.127(7) 0.209(9) 0.015(8) -0.033(7) -0.014(6)
C19 0.074(6) 0.123(7) 0.214(8) 0.033(7) 0.000(7) -0.005(7)
C27 0.052(6) 0.114(7) 0.221(9) 0.027(8) -0.003(7) 0.008(7)
C18 0.066(7) 0.111(8) 0.212(10) 0.030(8) -0.002(8) 0.000(7)
C37 0.068(7) 0.095(8) 0.207(11) 0.023(9) -0.007(8) 0.000(7)
C32 0.066(7) 0.095(8) 0.197(10) 0.013(8) -0.004(8) -0.008(7)
C20 0.057(6) 0.108(7) 0.202(9) 0.031(7) 0.001(7) -0.011(6)
C132 0.051(5) 0.109(6) 0.208(8) 0.034(6) -0.002(7) -0.004(6)
C128 0.064(7) 0.115(8) 0.202(10) 0.013(9) -0.019(8) -0.017(7)
F25 0.160(8) 0.219(11) 0.303(14) -0.022(10) 0.026(10) -0.009(8)
F33 0.210(19) 0.098(10) 0.208(17) -0.013(11) -0.030(15) -0.021(11)
O29 0.052(2) 0.0377(18) 0.0342(17) -0.0092(13) -0.014(2) 0.0010(19)
O31 0.046(2) 0.048(2) 0.0379(19) -0.0059(15) -0.015(2) 0.003(2)

loop_
_atom_type_symbol
_atom_type_description
_atom_type_scat_dispersion_real
_atom_type_scat_dispersion_imag
_atom_type_scat_source
C C 0.0033 0.0016 'International Tables Vol C Tables 4.2.6.8 and 6.1.1.4'
H H 0.0000 0.0000 'International Tables Vol C Tables 4.2.6.8 and 6.1.1.4'
F F 0.0171 0.0103 'International Tables Vol C Tables 4.2.6.8 and 6.1.1.4'
O O 0.0106 0.0060 'International Tables Vol C Tables 4.2.6.8 and 6.1.1.4'
Si Si 0.0817 0.0704 'International Tables Vol C Tables 4.2.6.8 and 6.1.1.4'

loop_
_geom_angle_atom_site_label_1
_geom_angle_atom_site_label_2
_geom_angle_atom_site_label_3
_geom_angle
Si13 O15 C90 127.4(12)
C45 O7 Si13 117.2(14)
O15 Si13 O7 105.7(11)
O15 Si13 C67 108.2(12)
O7 Si13 C67 106.0(13)
C48 Si13 O15 110.9(15)
C48 Si13 O7 112.4(16)
C48 Si13 C67 113.1(16)
C4 C67 Si13 115.0(18)
C4 C67 C2 87(3)
C4 C67 C9 102(3)
C2 C67 Si13 116.3(17)
C9 C67 Si13 120(2)
C9 C67 C2 111(2)
Si13 C48 C88 107(3)
C16 C48 Si13 105(3)
C16 C48 C88 112(3)
C101 C48 Si13 119(3)
C101 C48 C16 105(3)
C101 C48 C88 109(2)
C78 Si93 C77 113.0(4)
O29 Si93 C77 114.1(3)
O29 Si93 C78 105.8(3)
O31 Si93 C77 108.4(3)
O31 Si93 C78 110.6(3)
O31 Si93 O29 104.8(3)
C44 C77 Si93 112.6(5)
C44 C77 C39 101.9(8)
C62 C77 Si93 114.5(7)
C62 C77 C44 108.5(8)
C62 C77 C39 108.1(7)
C39 C77 Si93 110.3(5)
C71 C78 Si93 109.4(4)
C71 C78 C66 106.8(6)
C66 C78 Si93 108.9(5)
C68 C78 Si93 114.3(5)
C68 C78 C71 109.9(8)
C68 C78 C66 107.3(6)
C89 O55 C99 115.1(3)
C95 O100 C122 113.6(3)
C92 C90 O15 92.9(8)
C70 C90 O15 123.5(7)
C70 C90 C92 111.6(3)
C70 C90 C59 107.8(3)
C59 C90 O15 108.8(7)
C59 C90 C92 111.5(3)
O29 C90 C92 112.1(3)
O29 C90 C70 103.5(3)
O29 C90 C59 110.0(3)
C57 C80 C94 113.0(3)
C99 C92 C90 112.8(3)
C57 C92 C90 117.6(3)
C57 C92 C99 110.3(3)
O55 C89 C69 111.6(3)
O84 C89 O55 124.1(4)
O84 C89 C69 124.4(3)
C80 C94 C122 115.1(3)
C45 C94 C80 115.6(3)
C45 C94 C122 104.2(3)
O100 C95 C45 110.1(4)
O79 C95 O100 123.0(4)
O79 C95 C45 126.9(5)
O55 C99 C92 109.2(3)
O55 C99 C42 108.1(3)
C42 C99 C92 111.9(3)
C166 C42 C99 177.1(5)
O7 C45 C95 107.9(11)
C94 C45 O7 95.3(10)
C94 C45 C95 104.9(3)
C94 C45 C59 117.1(3)
C59 C45 O7 123.5(9)
C59 C45 C95 106.5(3)
O31 C45 C94 114.7(4)
O31 C45 C95 103.7(4)
O31 C45 C59 108.7(4)
C80 C57 C92 116.7(3)
C134 C70 C90 117.3(3)
C147 C69 C89 122.2(2)
C147 C69 C168 120.0
C168 C69 C89 117.8(2)
C69 C147 C155 120.0
C110 C155 C147 120.0
F53 C110 C155 120.1(3)
F53 C110 C117 119.9(3)
C117 C110 C155 120.0
C110 C117 C168 120.0
C117 C168 C69 120.0
C45 C59 C90 118.4(3)
C119 C134 C70 110.6(4)
O100 C122 C94 105.9(4)
O100 C122 C153 106.6(5)
O100 C122 C120 105.5(4)
C153 C122 C94 115.8(4)
C153 C122 C120 112.9(6)
C120 C122 C94 109.4(4)
C149 C119 C134 113.9(6)
C130 C119 C134 123.7(6)
C130 C119 C149 122.4(6)
C119 C130 C161 127.6(8)
C119 C130 C112 123.7(13)
C118 C161 C130 110.5(13)
C118 C161 C139 112.2(15)
C139 C161 C130 112.1(12)
O145 C139 C161 106.8(12)
C158 O145 C139 110.2(10)
O145 C158 C108 119.8(11)
C163 C159 C108 121.5(14)
C159 C163 C138 119.8(15)
C164 C138 C163 118.9(15)
F25 C138 C163 118.3(15)
F25 C138 C164 122.3(14)
C133 C164 C138 120.5(14)
C164 C133 C108 120.9(13)
C159 C108 C158 123.1(10)
C159 C108 C133 117.8(13)
C133 C108 C158 119.0(11)
C130 C112 C115 96.2(18)
C130 C112 C128 111(2)
C115 C112 C128 106(3)
C19 O127 C128 108.4(19)
O127 C19 C132 117.6(14)
C132 C27 C18 120.1(15)
C37 C18 C27 120.8(16)
C18 C37 C32 119.3(15)
F33 C37 C18 121.3(19)
F33 C37 C32 119.2(18)
C20 C32 C37 119.4(15)
C32 C20 C132 122.1(15)
C27 C132 C19 122.6(12)
C27 C132 C20 118.2(14)
C20 C132 C19 119.2(13)
O127 C128 C112 111(2)
C90 O29 Si93 127.1(3)
C45 O31 Si93 125.1(4)

loop_
_geom_bond_atom_site_label_1
_geom_bond_atom_site_label_2
_geom_bond_distance
O15 Si13 1.630(19)
O15 C90 1.674(17)
O7 Si13 1.68(2)
O7 C45 1.54(2)
Si13 C67 1.95(3)
Si13 C48 1.65(4)
C4 C67 1.52(2)
C2 C67 1.72(4)
C9 C67 1.54(3)
C16 C48 1.57(2)
C101 C48 1.51(4)
C88 C48 1.63(4)
Si93 C77 1.892(8)
Si93 C78 1.882(7)
Si93 O29 1.653(4)
Si93 O31 1.651(7)
C44 C77 1.539(12)
C62 C77 1.502(12)
C39 C77 1.552(10)
C71 C78 1.536(11)
C66 C78 1.558(10)
C68 C78 1.527(9)
O55 C89 1.355(5)
O55 C99 1.456(5)
O84 C89 1.196(5)
O100 C95 1.332(6)
O100 C122 1.437(7)
O79 C95 1.198(6)
F53 C110 1.314(4)
C90 C92 1.547(5)
C90 C70 1.530(6)
C90 C59 1.536(5)
C90 O29 1.415(5)
C80 C94 1.539(5)
C80 C57 1.532(5)
C92 C99 1.540(5)
C92 C57 1.538(5)
C89 C69 1.485(5)
C94 C45 1.528(6)
C94 C122 1.571(5)
C95 C45 1.542(6)
C99 C42 1.470(6)
C42 C166 1.171(6)
C45 C59 1.536(6)
C45 O31 1.428(8)
C70 C134 1.518(6)
C69 C147 1.3900
C69 C168 1.3900
C147 C155 1.3900
C155 C110 1.3900
C110 C117 1.3900
C117 C168 1.3900
C134 C119 1.513(7)
C122 C153 1.505(8)
C122 C120 1.541(8)
C119 C149 1.486(9)
C119 C130 1.322(10)
C130 C161 1.590(15)
C130 C112 1.48(2)
C118 C161 1.48(2)
C161 C139 1.58(2)
C139 O145 1.399(12)
O145 C158 1.385(14)
C158 C108 1.429(16)
C159 C163 1.374(10)
C159 C108 1.380(10)
C163 C138 1.390(10)
C138 C164 1.377(10)
C138 F25 1.247(17)
C164 C133 1.368(10)
C133 C108 1.392(9)
C112 C115 1.54(3)
C112 C128 1.56(4)
O127 C19 1.401(17)
O127 C128 1.416(19)
C19 C132 1.430(18)
C27 C18 1.387(10)
C27 C132 1.381(10)
C18 C37 1.380(10)
C37 C32 1.385(10)
C37 F33 1.35(2)
C32 C20 1.368(10)
C20 C132 1.387(10)
